data_9013838
loop_
_publ_author_name
'Zubkova, N. V.'
'Kolitsch, U.'
'Pekov, I. V.'
'Turchkova, A. G.'
'Vigasina, M. F.'
'Pushcharovsky, D. Y.'
'Tillmanns, E.'

_publ_section_title
;Crystal chemistry of Rb-, Sr-, Ba-, Ca- and Pb-exchanged forms of natural
 hilairite Locality: Kirovskii mine, Khibiny alkaline complex, Kola Peninsula,
 Russia Note: sample was synthesized by cation exchange at 150 C
;
_journal_name_full 'European Journal of Mineralogy'
_journal_page_first 495
_journal_page_last 506
_journal_paper_doi 10.1127/0935-1221/2009/0021-1912
_journal_volume 21
_journal_year 2009
_chemical_compound_source 'Kirovskii  mine, Khibiny alkaline complex, Kola Peninsula, Russia'
_chemical_formula_sum 'Ca0.826 H6 O12 Si3 Zr'
_chemical_name_mineral Hilairite-(Ca)
_space_group_IT_number 146
_symmetry_space_group_name_Hall 'R 3'
_symmetry_space_group_name_H-M 'R 3 :H'
_cell_angle_alpha 90
_cell_angle_beta 90
_cell_angle_gamma 120
_cell_formula_units_Z 3
_cell_length_a 10.456
_cell_length_b 10.456
_cell_length_c 7.995
_cell_volume 756.973
_database_code_amcsd 0007284
_exptl_crystal_density_diffrn 2.676
_exptl_crystal_thermal_history 'synthesized by cation exchange at 150 C'
_cod_original_sg_symbol_H-M 'R 3'
_cod_original_formula_sum 'Ca.826 Zr Si3 O12 H6'
_cod_database_code 9013838

loop_
_space_group_symop_operation_xyz
x,y,z
2/3+x,1/3+y,1/3+z
1/3+x,2/3+y,2/3+z
-y,x-y,z
2/3-y,1/3+x-y,1/3+z
1/3-y,2/3+x-y,2/3+z
-x+y,-x,z
2/3-x+y,1/3-x,1/3+z
1/3-x+y,2/3-x,2/3+z

loop_
_atom_site_label
_atom_site_fract_x
_atom_site_fract_y
_atom_site_fract_z
_atom_site_occupancy
_atom_site_U_iso_or_equiv
_atom_site_type_symbol
_atom_site_attached_hydrogens
Ca1a 0.00000 0.00000 0.65406 0.76900 0.04400 Ca 0
Ca1b 0.00000 0.00000 0.57000 0.05700 0.04400 Ca 0
Zr 0.00000 0.00000 0.05443 1.00000 0.01018 Zr 0
Si 0.41057 0.41756 0.52857 1.00000 0.01112 Si 0
O1 0.09220 0.17790 0.88480 1.00000 0.01610 O 0
O2 -0.09290 -0.19120 0.19000 1.00000 0.01670 O 0
O3 0.65880 0.01660 0.01760 1.00000 0.01890 O 0
Wat 0.01120 0.20110 0.50250 1.00000 0.06440 O 2

loop_
_cod_changelog_entry_id
_cod_changelog_entry_author
_cod_changelog_entry_date
_cod_changelog_entry_text
1
;cod-tools version 3.8.0
Id: cif_guess_AMCSD_atom_types 9574 2023-05-10 09:00:05Z saulius
;
2023-05-10T18:54:40+03:00
;Derived atom types and hydrogen counts
from atom names that follow the AMCSD naming convention
(Wat == water, O-H == hydroxyl).
;

loop_
_cod_related_entry_id
_cod_related_entry_database
_cod_related_entry_code
1 AMCSD 0007284
